data_7241592
loop_
_publ_author_name
'Craddock, Drew E.'
'Parks, McKenzie J.'
'Taylor, Lauren A.'
'Wagner, Benjamin L.'
'Ruf, Michael'
'Wheeler, Kraig A.'

_publ_section_title
;
 Increasing the structural boundary of quasiracemate formation:
 4-substituted naphthylamides
;
_journal_issue 1
_journal_name_full CrystEngComm
_journal_page_first 210
_journal_page_last 215
_journal_paper_doi 10.1039/D0CE01331E
_journal_volume 23
_journal_year 2021
_chemical_formula_moiety 'C19 H16 Br N O'
_chemical_formula_sum 'C19 H16 Br N O'
_chemical_formula_weight 354.24
_space_group_crystal_system triclinic
_space_group_IT_number 2
_space_group_name_Hall '-P 1'
_space_group_name_H-M_alt 'P -1'
_atom_sites_solution_hydrogens mixed
_atom_sites_solution_primary direct
_audit_creation_method SHELXL-2018/3
_audit_update_record
;
2020-10-19 deposited with the CCDC.	2020-11-17 downloaded from the CCDC.
;
_cell_angle_alpha 104.665(2)
_cell_angle_beta 94.546(2)
_cell_angle_gamma 106.011(2)
_cell_formula_units_Z 4
_cell_length_a 9.8905(5)
_cell_length_b 10.1651(4)
_cell_length_c 16.7066(7)
_cell_measurement_reflns_used 9960
_cell_measurement_temperature 100(2)
_cell_measurement_theta_max 26.02
_cell_measurement_theta_min 2.33
_cell_volume 1541.69(12)
_computing_cell_refinement 'SAINT V8.38A (Bruker, 2017)'
_computing_data_collection 'APEX3 v2018.7-2 (Bruker, 2018)'
_computing_data_reduction 'SAINT V8.38A (Bruker, 2017)'
_computing_molecular_graphics 'XSEED (Barbour, 2001)'
_computing_publication_material 'XSEED (Barbour, 2001)'
_computing_structure_refinement 'SHELXL-2018/3 (Sheldrick, 2018)'
_computing_structure_solution 'SHELXT-2018/2 (Sheldrick, 2018)'
_diffrn_ambient_temperature 100(2)
_diffrn_detector 'Bruker Photon II CPAD'
_diffrn_detector_area_resol_mean 7.9
_diffrn_detector_type 'CPAD Area Detector'
_diffrn_measured_fraction_theta_full 1.000
_diffrn_measured_fraction_theta_max 0.999
_diffrn_measurement_device 'Kappa Four-Circle Diffractometer'
_diffrn_measurement_device_type 'Bruker D8 Venture'
_diffrn_measurement_method '\f and \w scans'
_diffrn_radiation_monochromator 'Double Bounce Multilayer Mirrors'
_diffrn_radiation_probe x-ray
_diffrn_radiation_type MoK\a
_diffrn_radiation_wavelength 0.71073
_diffrn_reflns_av_R_equivalents 0.0619
_diffrn_reflns_av_unetI/netI 0.0304
_diffrn_reflns_Laue_measured_fraction_full 1.000
_diffrn_reflns_Laue_measured_fraction_max 0.999
_diffrn_reflns_limit_h_max 12
_diffrn_reflns_limit_h_min -12
_diffrn_reflns_limit_k_max 12
_diffrn_reflns_limit_k_min -12
_diffrn_reflns_limit_l_max 20
_diffrn_reflns_limit_l_min -20
_diffrn_reflns_number 51087
_diffrn_reflns_point_group_measured_fraction_full 1.000
_diffrn_reflns_point_group_measured_fraction_max 0.999
_diffrn_reflns_theta_full 25.242
_diffrn_reflns_theta_max 26.049
_diffrn_reflns_theta_min 2.170
_diffrn_source 'Microsource IuS Incoatec 3.0'
_exptl_absorpt_coefficient_mu 2.667
_exptl_absorpt_correction_T_max 0.7453
_exptl_absorpt_correction_T_min 0.6996
_exptl_absorpt_correction_type numerical
_exptl_absorpt_process_details
;
SADABS-2016/2 (Bruker AXS)
Krause, L., Herbst-Irmer, R., Sheldrick G.M. & Stalke D.,
 J. Appl. Cryst. 48 (2015) 3-10.
;
_exptl_crystal_colour colourless
_exptl_crystal_density_diffrn 1.526
_exptl_crystal_description needle
_exptl_crystal_F_000 720
_exptl_crystal_recrystallization_method 'Re-crystallisation from solvent: MeOH'
_exptl_crystal_size_max 0.307
_exptl_crystal_size_mid 0.096
_exptl_crystal_size_min 0.024
_exptl_transmission_factor_max 0.7453
_exptl_transmission_factor_min 0.6996
_refine_diff_density_max 1.782
_refine_diff_density_min -0.785
_refine_diff_density_rms 0.082
_refine_ls_extinction_method none
_refine_ls_goodness_of_fit_ref 1.022
_refine_ls_hydrogen_treatment mixed
_refine_ls_matrix_type full
_refine_ls_number_parameters 405
_refine_ls_number_reflns 6090
_refine_ls_number_restraints 0
_refine_ls_restrained_S_all 1.022
_refine_ls_R_factor_all 0.0522
_refine_ls_R_factor_gt 0.0379
_refine_ls_shift/su_max 0.001
_refine_ls_shift/su_mean 0.000
_refine_ls_structure_factor_coef Fsqd
_refine_ls_weighting_details 'w=1/[\s^2^(Fo^2^)+(0.0440P)^2^+2.4786P] where P=(Fo^2^+2Fc^2^)/3'
_refine_ls_weighting_scheme calc
_refine_ls_wR_factor_gt 0.0900
_refine_ls_wR_factor_ref 0.0986
_reflns_Friedel_coverage 0.000
_reflns_number_gt 4920
_reflns_number_total 6090
_reflns_threshold_expression 'I > 2\s(I)'
_cod_data_source_file d0ce01331e2.cif
_cod_data_source_block mo_20kaw51b
_cod_depositor_comments
;
The following automatic conversions were performed:

data item '_diffrn_radiation_probe' value 'X-ray' was changed to
'x-ray' in accordance with the
/home/data/users/saulius/crontab/automatic-downloads/rss-feeds/RSC/lib/dictionaries/cif_core.dic
dictionary named 'cif_core.dic' version 2.4.2 last updated on
2011-04-26.

Automatic conversion script
Id: cif_fix_values 7556 2019-12-06 15:28:31Z antanas 

 Adding full bibliography for 7241590--7241596.cif.
;
_cod_database_code 7241592
_shelx_shelxl_version_number 2018/3
_shelx_space_group_comment
;
The symmetry employed for this shelxl refinement is uniquely defined
by the following loop, which should always be used as a source of
symmetry information in preference to the above space-group names.
They are only intended as comments.
;

loop_
_space_group_symop_operation_xyz
'x, y, z'
'-x, -y, -z'

loop_
_atom_site_label
_atom_site_type_symbol
_atom_site_fract_x
_atom_site_fract_y
_atom_site_fract_z
_atom_site_U_iso_or_equiv
_atom_site_adp_type
_atom_site_occupancy
_atom_site_site_symmetry_order
_atom_site_calc_flag
_atom_site_refinement_flags_posn
_atom_site_refinement_flags_adp
_atom_site_refinement_flags_occupancy
_atom_site_disorder_assembly
_atom_site_disorder_group
Br1A Br 0.88091(4) 0.88736(4) 0.03869(2) 0.03329(11) Uani 1 1 d . . . . .
O1A O 0.3178(2) 0.5534(2) 0.20324(14) 0.0227(5) Uani 1 1 d . . . . .
N1A N 0.2588(3) 0.7542(3) 0.20748(16) 0.0184(5) Uani 1 1 d . . . . .
H1A H 0.277(4) 0.822(4) 0.199(2) 0.022 Uiso 1 1 d . U . . .
C1A C 0.3435(3) 0.6718(3) 0.19037(17) 0.0182(6) Uani 1 1 d . . . . .
C2A C 0.4736(3) 0.7291(3) 0.15447(18) 0.0175(6) Uani 1 1 d . . . . .
C3A C 0.5310(3) 0.6320(3) 0.10526(19) 0.0219(6) Uani 1 1 d . . . . .
H3A H 0.485853 0.532429 0.094587 0.026 Uiso 1 1 calc R U . . .
C4A C 0.6527(4) 0.6788(3) 0.0717(2) 0.0248(7) Uani 1 1 d . . . . .
H4A H 0.690897 0.612042 0.037927 0.030 Uiso 1 1 calc R U . . .
C5A C 0.7179(3) 0.8239(3) 0.08812(19) 0.0221(6) Uani 1 1 d . . . . .
C6A C 0.6658(3) 0.9224(3) 0.13826(19) 0.0221(6) Uani 1 1 d . . . . .
H6A H 0.713648 1.021708 0.150226 0.027 Uiso 1 1 calc R U . . .
C7A C 0.5433(3) 0.8754(3) 0.17105(18) 0.0207(6) Uani 1 1 d . . . . .
H7A H 0.506182 0.942915 0.205024 0.025 Uiso 1 1 calc R U . . .
C8A C 0.1368(3) 0.7152(3) 0.25062(18) 0.0182(6) Uani 1 1 d . . . . .
H8A H 0.091348 0.609394 0.229594 0.022 Uiso 1 1 calc R U . . .
C9A C 0.0284(3) 0.7871(3) 0.22814(19) 0.0215(6) Uani 1 1 d . . . . .
H9A1 H 0.070082 0.891101 0.250017 0.032 Uiso 1 1 calc R U . . .
H9A2 H -0.057043 0.755951 0.252918 0.032 Uiso 1 1 calc R U . . .
H9A3 H 0.002648 0.760527 0.167060 0.032 Uiso 1 1 calc R U . . .
C10A C 0.1868(3) 0.7550(3) 0.34444(18) 0.0162(6) Uani 1 1 d . . . . .
C11A C 0.1593(3) 0.6555(3) 0.38768(18) 0.0167(6) Uani 1 1 d . . . . .
H11A H 0.104037 0.559976 0.358743 0.020 Uiso 1 1 calc R U . . .
C12A C 0.2110(3) 0.6906(3) 0.47434(18) 0.0152(6) Uani 1 1 d . . . . .
C13A C 0.1853(3) 0.5877(3) 0.51931(19) 0.0180(6) Uani 1 1 d . . . . .
H13A H 0.130856 0.491559 0.491272 0.022 Uiso 1 1 calc R U . . .
C14A C 0.2383(3) 0.6257(3) 0.60281(19) 0.0211(6) Uani 1 1 d . . . . .
H14A H 0.220478 0.555784 0.632344 0.025 Uiso 1 1 calc R U . . .
C15A C 0.3195(3) 0.7687(3) 0.64560(19) 0.0210(6) Uani 1 1 d . . . . .
H15A H 0.355591 0.794024 0.703667 0.025 Uiso 1 1 calc R U . . .
C16A C 0.3464(3) 0.8703(3) 0.60382(19) 0.0193(6) Uani 1 1 d . . . . .
H16A H 0.400942 0.965851 0.633051 0.023 Uiso 1 1 calc R U . . .
C17A C 0.2936(3) 0.8342(3) 0.51750(18) 0.0154(6) Uani 1 1 d . . . . .
C18A C 0.3192(3) 0.9366(3) 0.47165(19) 0.0175(6) Uani 1 1 d . . . . .
H18A H 0.373011 1.032946 0.499614 0.021 Uiso 1 1 calc R U . . .
C19A C 0.2676(3) 0.8984(3) 0.38797(19) 0.0184(6) Uani 1 1 d . . . . .
H19A H 0.285857 0.968566 0.358569 0.022 Uiso 1 1 calc R U . . .
Br1B Br 0.89222(4) 0.42390(4) 0.05663(2) 0.03076(10) Uani 1 1 d . . . . .
O1B O 0.3003(2) 0.0391(2) 0.17464(15) 0.0266(5) Uani 1 1 d . . . . .
N1B N 0.2601(3) 0.2537(3) 0.21138(16) 0.0183(5) Uani 1 1 d . . . . .
H1B H 0.283(4) 0.327(4) 0.208(2) 0.022 Uiso 1 1 d . U . . .
C1B C 0.3359(3) 0.1680(3) 0.17992(18) 0.0184(6) Uani 1 1 d . . . . .
C2B C 0.4699(3) 0.2362(3) 0.15067(18) 0.0169(6) Uani 1 1 d . . . . .
C3B C 0.5004(4) 0.1639(3) 0.07516(19) 0.0230(6) Uani 1 1 d . . . . .
H3B H 0.435126 0.074894 0.042804 0.028 Uiso 1 1 calc R U . . .
C4B C 0.6250(4) 0.2204(3) 0.04677(19) 0.0239(7) Uani 1 1 d . . . . .
H4B H 0.644289 0.172407 -0.005641 0.029 Uiso 1 1 calc R U . . .
C5B C 0.7212(3) 0.3480(3) 0.09591(19) 0.0207(6) Uani 1 1 d . . . . .
C6B C 0.6945(3) 0.4207(3) 0.17148(19) 0.0220(6) Uani 1 1 d . . . . .
H6B H 0.762564 0.507130 0.204898 0.026 Uiso 1 1 calc R U . . .
C7B C 0.5667(3) 0.3660(3) 0.19825(19) 0.0210(6) Uani 1 1 d . . . . .
H7B H 0.545391 0.417243 0.249101 0.025 Uiso 1 1 calc R U . . .
C8B C 0.1282(3) 0.1997(3) 0.24239(19) 0.0192(6) Uani 1 1 d . . . . .
H8B H 0.087371 0.095645 0.211930 0.023 Uiso 1 1 calc R U . . .
C9B C 0.0215(3) 0.2736(3) 0.2191(2) 0.0225(6) Uani 1 1 d . . . . .
H9B1 H 0.065576 0.377419 0.239231 0.034 Uiso 1 1 calc R U . . .
H9B2 H -0.063285 0.246246 0.245137 0.034 Uiso 1 1 calc R U . . .
H9B3 H -0.005946 0.244319 0.158055 0.034 Uiso 1 1 calc R U . . .
C10B C 0.1532(3) 0.2130(3) 0.33578(18) 0.0174(6) Uani 1 1 d . . . . .
C11B C 0.2837(3) 0.2745(3) 0.38562(18) 0.0167(6) Uani 1 1 d . . . . .
H11B H 0.363760 0.315456 0.362228 0.020 Uiso 1 1 calc R U . . .
C12B C 0.3024(3) 0.2785(3) 0.47128(18) 0.0154(6) Uani 1 1 d . . . . .
C13B C 0.4381(3) 0.3370(3) 0.52284(19) 0.0186(6) Uani 1 1 d . . . . .
H13B H 0.519389 0.377037 0.500112 0.022 Uiso 1 1 calc R U . . .
C14B C 0.4534(3) 0.3366(3) 0.60529(19) 0.0215(6) Uani 1 1 d . . . . .
H14B H 0.544944 0.375912 0.639021 0.026 Uiso 1 1 calc R U . . .
C15B C 0.3338(3) 0.2780(3) 0.63980(19) 0.0210(6) Uani 1 1 d . . . . .
H15B H 0.345071 0.278573 0.696899 0.025 Uiso 1 1 calc R U . . .
C16B C 0.2012(3) 0.2202(3) 0.59178(19) 0.0205(6) Uani 1 1 d . . . . .
H16B H 0.121353 0.181094 0.615881 0.025 Uiso 1 1 calc R U . . .
C17B C 0.1823(3) 0.2181(3) 0.50618(18) 0.0162(6) Uani 1 1 d . . . . .
C18B C 0.0479(3) 0.1561(3) 0.45420(19) 0.0186(6) Uani 1 1 d . . . . .
H18B H -0.033428 0.116237 0.477004 0.022 Uiso 1 1 calc R U . . .
C19B C 0.0332(3) 0.1525(3) 0.37168(19) 0.0189(6) Uani 1 1 d . . . . .
H19B H -0.057997 0.109325 0.337673 0.023 Uiso 1 1 calc R U . . .

loop_
_atom_site_aniso_label
_atom_site_aniso_U_11
_atom_site_aniso_U_22
_atom_site_aniso_U_33
_atom_site_aniso_U_23
_atom_site_aniso_U_13
_atom_site_aniso_U_12
Br1A 0.02577(19) 0.0458(2) 0.0351(2) 0.02056(16) 0.01213(14) 0.01160(15)
O1A 0.0257(12) 0.0165(10) 0.0316(12) 0.0134(9) 0.0074(9) 0.0086(9)
N1A 0.0204(13) 0.0162(12) 0.0226(13) 0.0107(10) 0.0064(10) 0.0067(10)
C1A 0.0213(16) 0.0188(14) 0.0144(14) 0.0054(11) 0.0007(11) 0.0059(12)
C2A 0.0177(15) 0.0206(14) 0.0154(14) 0.0078(11) 0.0009(11) 0.0059(11)
C3A 0.0255(17) 0.0193(14) 0.0234(15) 0.0073(12) 0.0045(13) 0.0096(12)
C4A 0.0289(18) 0.0250(16) 0.0248(16) 0.0072(13) 0.0057(13) 0.0147(14)
C5A 0.0197(16) 0.0316(16) 0.0196(15) 0.0127(13) 0.0040(12) 0.0097(13)
C6A 0.0206(16) 0.0213(15) 0.0250(16) 0.0103(13) 0.0034(12) 0.0043(12)
C7A 0.0242(16) 0.0186(14) 0.0193(15) 0.0048(12) 0.0025(12) 0.0073(12)
C8A 0.0172(15) 0.0166(13) 0.0215(15) 0.0079(12) 0.0047(12) 0.0036(11)
C9A 0.0211(16) 0.0211(14) 0.0240(16) 0.0093(12) 0.0021(12) 0.0070(12)
C10A 0.0133(14) 0.0173(13) 0.0212(15) 0.0066(11) 0.0060(11) 0.0081(11)
C11A 0.0136(14) 0.0145(13) 0.0222(15) 0.0054(11) 0.0034(11) 0.0045(11)
C12A 0.0101(13) 0.0155(13) 0.0221(14) 0.0058(11) 0.0039(11) 0.0065(10)
C13A 0.0138(14) 0.0150(13) 0.0264(15) 0.0070(12) 0.0043(12) 0.0051(11)
C14A 0.0205(16) 0.0206(14) 0.0251(16) 0.0108(12) 0.0041(12) 0.0070(12)
C15A 0.0216(16) 0.0262(15) 0.0173(14) 0.0077(12) 0.0011(12) 0.0099(13)
C16A 0.0154(14) 0.0172(13) 0.0246(15) 0.0040(12) 0.0021(12) 0.0060(11)
C17A 0.0121(14) 0.0144(13) 0.0229(15) 0.0073(11) 0.0053(11) 0.0067(11)
C18A 0.0144(14) 0.0127(13) 0.0268(16) 0.0067(12) 0.0055(12) 0.0046(11)
C19A 0.0171(15) 0.0155(13) 0.0261(16) 0.0098(12) 0.0053(12) 0.0066(11)
Br1B 0.02690(19) 0.03650(19) 0.0364(2) 0.02021(15) 0.01355(14) 0.01043(14)
O1B 0.0260(12) 0.0155(10) 0.0421(14) 0.0135(10) 0.0076(10) 0.0072(9)
N1B 0.0217(14) 0.0151(12) 0.0221(13) 0.0110(10) 0.0071(10) 0.0057(10)
C1B 0.0190(15) 0.0205(14) 0.0172(14) 0.0078(12) 0.0015(12) 0.0067(12)
C2B 0.0188(15) 0.0175(13) 0.0191(14) 0.0103(11) 0.0038(11) 0.0080(11)
C3B 0.0306(18) 0.0164(14) 0.0233(16) 0.0064(12) 0.0062(13) 0.0081(12)
C4B 0.0293(18) 0.0245(15) 0.0215(15) 0.0080(13) 0.0072(13) 0.0117(13)
C5B 0.0206(16) 0.0240(15) 0.0262(16) 0.0167(13) 0.0081(12) 0.0106(12)
C6B 0.0235(16) 0.0174(14) 0.0245(16) 0.0074(12) 0.0045(13) 0.0040(12)
C7B 0.0247(16) 0.0192(14) 0.0203(15) 0.0062(12) 0.0060(12) 0.0077(12)
C8B 0.0173(15) 0.0179(14) 0.0234(15) 0.0086(12) 0.0026(12) 0.0046(11)
C9B 0.0219(16) 0.0218(14) 0.0263(16) 0.0108(13) -0.0006(13) 0.0083(12)
C10B 0.0199(15) 0.0143(13) 0.0216(15) 0.0086(11) 0.0055(12) 0.0074(11)
C11B 0.0156(14) 0.0130(12) 0.0235(15) 0.0078(11) 0.0061(12) 0.0046(11)
C12B 0.0156(14) 0.0098(12) 0.0241(15) 0.0070(11) 0.0064(12) 0.0063(10)
C13B 0.0166(15) 0.0148(13) 0.0268(16) 0.0089(12) 0.0055(12) 0.0051(11)
C14B 0.0197(16) 0.0162(14) 0.0263(16) 0.0039(12) -0.0008(12) 0.0052(12)
C15B 0.0294(17) 0.0196(14) 0.0170(14) 0.0056(12) 0.0045(12) 0.0116(12)
C16B 0.0222(16) 0.0188(14) 0.0243(16) 0.0078(12) 0.0097(12) 0.0094(12)
C17B 0.0164(15) 0.0129(12) 0.0229(15) 0.0067(11) 0.0062(12) 0.0079(11)
C18B 0.0171(15) 0.0162(13) 0.0271(16) 0.0105(12) 0.0089(12) 0.0074(11)
C19B 0.0131(14) 0.0166(13) 0.0281(16) 0.0082(12) 0.0029(12) 0.0050(11)

loop_
_atom_type_symbol
_atom_type_description
_atom_type_scat_dispersion_real
_atom_type_scat_dispersion_imag
_atom_type_scat_source
C C 0.0033 0.0016 'International Tables Vol C Tables 4.2.6.8 and 6.1.1.4'
H H 0.0000 0.0000 'International Tables Vol C Tables 4.2.6.8 and 6.1.1.4'
N N 0.0061 0.0033 'International Tables Vol C Tables 4.2.6.8 and 6.1.1.4'
O O 0.0106 0.0060 'International Tables Vol C Tables 4.2.6.8 and 6.1.1.4'
Br Br -0.2901 2.4595 'International Tables Vol C Tables 4.2.6.8 and 6.1.1.4'

loop_
_geom_angle_atom_site_label_1
_geom_angle_atom_site_label_2
_geom_angle_atom_site_label_3
_geom_angle
_geom_angle_site_symmetry_1
_geom_angle_site_symmetry_3
_geom_angle_publ_flag
C1A N1A C8A 121.5(2) . . ?
C1A N1A H1A 119(3) . . ?
C8A N1A H1A 119(3) . . ?
O1A C1A N1A 122.6(3) . . ?
O1A C1A C2A 120.4(3) . . ?
N1A C1A C2A 117.0(2) . . ?
C3A C2A C7A 118.7(3) . . ?
C3A C2A C1A 118.3(3) . . ?
C7A C2A C1A 122.9(3) . . ?
C4A C3A C2A 120.9(3) . . ?
C4A C3A H3A 119.5 . . ?
C2A C3A H3A 119.5 . . ?
C5A C4A C3A 119.0(3) . . ?
C5A C4A H4A 120.5 . . ?
C3A C4A H4A 120.5 . . ?
C6A C5A C4A 121.4(3) . . ?
C6A C5A Br1A 119.7(2) . . ?
C4A C5A Br1A 118.9(2) . . ?
C5A C6A C7A 119.4(3) . . ?
C5A C6A H6A 120.3 . . ?
C7A C6A H6A 120.3 . . ?
C6A C7A C2A 120.4(3) . . ?
C6A C7A H7A 119.8 . . ?
C2A C7A H7A 119.8 . . ?
N1A C8A C10A 110.1(2) . . ?
N1A C8A C9A 108.6(2) . . ?
C10A C8A C9A 113.0(2) . . ?
N1A C8A H8A 108.3 . . ?
C10A C8A H8A 108.3 . . ?
C9A C8A H8A 108.3 . . ?
C8A C9A H9A1 109.5 . . ?
C8A C9A H9A2 109.5 . . ?
H9A1 C9A H9A2 109.5 . . ?
C8A C9A H9A3 109.5 . . ?
H9A1 C9A H9A3 109.5 . . ?
H9A2 C9A H9A3 109.5 . . ?
C11A C10A C19A 119.1(3) . . ?
C11A C10A C8A 121.6(2) . . ?
C19A C10A C8A 119.2(2) . . ?
C10A C11A C12A 121.9(3) . . ?
C10A C11A H11A 119.1 . . ?
C12A C11A H11A 119.1 . . ?
C13A C12A C11A 122.3(3) . . ?
C13A C12A C17A 118.9(3) . . ?
C11A C12A C17A 118.8(2) . . ?
C14A C13A C12A 120.5(3) . . ?
C14A C13A H13A 119.8 . . ?
C12A C13A H13A 119.8 . . ?
C13A C14A C15A 120.5(3) . . ?
C13A C14A H14A 119.8 . . ?
C15A C14A H14A 119.8 . . ?
C16A C15A C14A 120.4(3) . . ?
C16A C15A H15A 119.8 . . ?
C14A C15A H15A 119.8 . . ?
C15A C16A C17A 120.5(3) . . ?
C15A C16A H16A 119.8 . . ?
C17A C16A H16A 119.8 . . ?
C16A C17A C18A 122.3(3) . . ?
C16A C17A C12A 119.3(2) . . ?
C18A C17A C12A 118.4(3) . . ?
C19A C18A C17A 121.0(3) . . ?
C19A C18A H18A 119.5 . . ?
C17A C18A H18A 119.5 . . ?
C18A C19A C10A 120.8(3) . . ?
C18A C19A H19A 119.6 . . ?
C10A C19A H19A 119.6 . . ?
C1B N1B C8B 121.4(2) . . ?
C1B N1B H1B 117(3) . . ?
C8B N1B H1B 121(3) . . ?
O1B C1B N1B 123.2(3) . . ?
O1B C1B C2B 120.3(3) . . ?
N1B C1B C2B 116.4(2) . . ?
C3B C2B C7B 119.4(3) . . ?
C3B C2B C1B 118.5(3) . . ?
C7B C2B C1B 122.1(3) . . ?
C4B C3B C2B 120.6(3) . . ?
C4B C3B H3B 119.7 . . ?
C2B C3B H3B 119.7 . . ?
C3B C4B C5B 119.0(3) . . ?
C3B C4B H4B 120.5 . . ?
C5B C4B H4B 120.5 . . ?
C6B C5B C4B 121.6(3) . . ?
C6B C5B Br1B 119.8(2) . . ?
C4B C5B Br1B 118.6(2) . . ?
C5B C6B C7B 119.2(3) . . ?
C5B C6B H6B 120.4 . . ?
C7B C6B H6B 120.4 . . ?
C6B C7B C2B 120.2(3) . . ?
C6B C7B H7B 119.9 . . ?
C2B C7B H7B 119.9 . . ?
N1B C8B C10B 112.4(2) . . ?
N1B C8B C9B 108.9(2) . . ?
C10B C8B C9B 113.2(2) . . ?
N1B C8B H8B 107.3 . . ?
C10B C8B H8B 107.3 . . ?
C9B C8B H8B 107.3 . . ?
C8B C9B H9B1 109.5 . . ?
C8B C9B H9B2 109.5 . . ?
H9B1 C9B H9B2 109.5 . . ?
C8B C9B H9B3 109.5 . . ?
H9B1 C9B H9B3 109.5 . . ?
H9B2 C9B H9B3 109.5 . . ?
C11B C10B C19B 118.8(3) . . ?
C11B C10B C8B 123.8(3) . . ?
C19B C10B C8B 117.4(3) . . ?
C10B C11B C12B 121.6(3) . . ?
C10B C11B H11B 119.2 . . ?
C12B C11B H11B 119.2 . . ?
C11B C12B C13B 122.2(3) . . ?
C11B C12B C17B 119.0(3) . . ?
C13B C12B C17B 118.8(3) . . ?
C14B C13B C12B 120.9(3) . . ?
C14B C13B H13B 119.6 . . ?
C12B C13B H13B 119.6 . . ?
C13B C14B C15B 120.1(3) . . ?
C13B C14B H14B 119.9 . . ?
C15B C14B H14B 119.9 . . ?
C16B C15B C14B 120.6(3) . . ?
C16B C15B H15B 119.7 . . ?
C14B C15B H15B 119.7 . . ?
C15B C16B C17B 120.5(3) . . ?
C15B C16B H16B 119.7 . . ?
C17B C16B H16B 119.7 . . ?
C18B C17B C12B 118.8(3) . . ?
C18B C17B C16B 122.1(3) . . ?
C12B C17B C16B 119.1(3) . . ?
C19B C18B C17B 120.9(3) . . ?
C19B C18B H18B 119.5 . . ?
C17B C18B H18B 119.5 . . ?
C18B C19B C10B 120.8(3) . . ?
C18B C19B H19B 119.6 . . ?
C10B C19B H19B 119.6 . . ?

loop_
_geom_bond_atom_site_label_1
_geom_bond_atom_site_label_2
_geom_bond_distance
_geom_bond_site_symmetry_2
_geom_bond_publ_flag
Br1A C5A 1.899(3) . ?
O1A C1A 1.238(3) . ?
N1A C1A 1.337(4) . ?
N1A C8A 1.466(4) . ?
N1A H1A 0.72(4) . ?
C1A C2A 1.497(4) . ?
C2A C3A 1.394(4) . ?
C2A C7A 1.400(4) . ?
C3A C4A 1.384(4) . ?
C3A H3A 0.9500 . ?
C4A C5A 1.382(4) . ?
C4A H4A 0.9500 . ?
C5A C6A 1.378(4) . ?
C6A C7A 1.384(4) . ?
C6A H6A 0.9500 . ?
C7A H7A 0.9500 . ?
C8A C10A 1.520(4) . ?
C8A C9A 1.527(4) . ?
C8A H8A 1.0000 . ?
C9A H9A1 0.9800 . ?
C9A H9A2 0.9800 . ?
C9A H9A3 0.9800 . ?
C10A C11A 1.367(4) . ?
C10A C19A 1.422(4) . ?
C11A C12A 1.416(4) . ?
C11A H11A 0.9500 . ?
C12A C13A 1.415(4) . ?
C12A C17A 1.426(4) . ?
C13A C14A 1.367(4) . ?
C13A H13A 0.9500 . ?
C14A C15A 1.417(4) . ?
C14A H14A 0.9500 . ?
C15A C16A 1.367(4) . ?
C15A H15A 0.9500 . ?
C16A C17A 1.412(4) . ?
C16A H16A 0.9500 . ?
C17A C18A 1.422(4) . ?
C18A C19A 1.367(4) . ?
C18A H18A 0.9500 . ?
C19A H19A 0.9500 . ?
Br1B C5B 1.898(3) . ?
O1B C1B 1.237(3) . ?
N1B C1B 1.337(4) . ?
N1B C8B 1.458(4) . ?
N1B H1B 0.73(4) . ?
C1B C2B 1.498(4) . ?
C2B C3B 1.392(4) . ?
C2B C7B 1.393(4) . ?
C3B C4B 1.383(4) . ?
C3B H3B 0.9500 . ?
C4B C5B 1.385(4) . ?
C4B H4B 0.9500 . ?
C5B C6B 1.378(4) . ?
C6B C7B 1.391(4) . ?
C6B H6B 0.9500 . ?
C7B H7B 0.9500 . ?
C8B C10B 1.526(4) . ?
C8B C9B 1.533(4) . ?
C8B H8B 1.0000 . ?
C9B H9B1 0.9800 . ?
C9B H9B2 0.9800 . ?
C9B H9B3 0.9800 . ?
C10B C11B 1.368(4) . ?
C10B C19B 1.430(4) . ?
C11B C12B 1.417(4) . ?
C11B H11B 0.9500 . ?
C12B C13B 1.419(4) . ?
C12B C17B 1.420(4) . ?
C13B C14B 1.375(4) . ?
C13B H13B 0.9500 . ?
C14B C15B 1.407(4) . ?
C14B H14B 0.9500 . ?
C15B C16B 1.370(4) . ?
C15B H15B 0.9500 . ?
C16B C17B 1.422(4) . ?
C16B H16B 0.9500 . ?
C17B C18B 1.413(4) . ?
C18B C19B 1.365(4) . ?
C18B H18B 0.9500 . ?
C19B H19B 0.9500 . ?

loop_
_geom_hbond_atom_site_label_D
_geom_hbond_atom_site_label_H
_geom_hbond_atom_site_label_A
_geom_hbond_distance_DH
_geom_hbond_distance_HA
_geom_hbond_distance_DA
_geom_hbond_angle_DHA
_geom_hbond_site_symmetry_A
_geom_hbond_publ_flag
N1A H1A O1B 0.72(4) 2.29(4) 3.007(3) 171(4) 1_565 yes
N1B H1B O1A 0.73(4) 2.25(4) 2.981(3) 170(4) . yes

loop_
_geom_torsion_atom_site_label_1
_geom_torsion_atom_site_label_2
_geom_torsion_atom_site_label_3
_geom_torsion_atom_site_label_4
_geom_torsion
_geom_torsion_site_symmetry_1
_geom_torsion_site_symmetry_2
_geom_torsion_site_symmetry_3
_geom_torsion_site_symmetry_4
_geom_torsion_publ_flag
C8A N1A C1A O1A 6.2(4) . . . . ?
C8A N1A C1A C2A -173.7(2) . . . . ?
O1A C1A C2A C3A 26.0(4) . . . . ?
N1A C1A C2A C3A -154.1(3) . . . . ?
O1A C1A C2A C7A -151.3(3) . . . . ?
N1A C1A C2A C7A 28.6(4) . . . . ?
C7A C2A C3A C4A -1.4(4) . . . . ?
C1A C2A C3A C4A -178.8(3) . . . . ?
C2A C3A C4A C5A 0.4(5) . . . . ?
C3A C4A C5A C6A 1.2(5) . . . . ?
C3A C4A C5A Br1A -177.8(2) . . . . ?
C4A C5A C6A C7A -1.9(5) . . . . ?
Br1A C5A C6A C7A 177.1(2) . . . . ?
C5A C6A C7A C2A 0.9(4) . . . . ?
C3A C2A C7A C6A 0.7(4) . . . . ?
C1A C2A C7A C6A 178.0(3) . . . . ?
C1A N1A C8A C10A 80.0(3) . . . . ?
C1A N1A C8A C9A -155.8(3) . . . . ?
N1A C8A C10A C11A -122.6(3) . . . . ?
C9A C8A C10A C11A 115.8(3) . . . . ?
N1A C8A C10A C19A 55.6(3) . . . . ?
C9A C8A C10A C19A -66.0(3) . . . . ?
C19A C10A C11A C12A -1.0(4) . . . . ?
C8A C10A C11A C12A 177.2(3) . . . . ?
C10A C11A C12A C13A -178.8(3) . . . . ?
C10A C11A C12A C17A 0.2(4) . . . . ?
C11A C12A C13A C14A 179.3(3) . . . . ?
C17A C12A C13A C14A 0.3(4) . . . . ?
C12A C13A C14A C15A 0.1(4) . . . . ?
C13A C14A C15A C16A -0.2(5) . . . . ?
C14A C15A C16A C17A 0.0(4) . . . . ?
C15A C16A C17A C18A -179.9(3) . . . . ?
C15A C16A C17A C12A 0.4(4) . . . . ?
C13A C12A C17A C16A -0.6(4) . . . . ?
C11A C12A C17A C16A -179.6(3) . . . . ?
C13A C12A C17A C18A 179.8(3) . . . . ?
C11A C12A C17A C18A 0.7(4) . . . . ?
C16A C17A C18A C19A 179.6(3) . . . . ?
C12A C17A C18A C19A -0.8(4) . . . . ?
C17A C18A C19A C10A -0.1(4) . . . . ?
C11A C10A C19A C18A 1.0(4) . . . . ?
C8A C10A C19A C18A -177.3(3) . . . . ?
C8B N1B C1B O1B 0.2(5) . . . . ?
C8B N1B C1B C2B -179.6(2) . . . . ?
O1B C1B C2B C3B 43.2(4) . . . . ?
N1B C1B C2B C3B -137.0(3) . . . . ?
O1B C1B C2B C7B -134.1(3) . . . . ?
N1B C1B C2B C7B 45.7(4) . . . . ?
C7B C2B C3B C4B -0.6(4) . . . . ?
C1B C2B C3B C4B -178.0(3) . . . . ?
C2B C3B C4B C5B 2.0(5) . . . . ?
C3B C4B C5B C6B -1.1(5) . . . . ?
C3B C4B C5B Br1B 179.6(2) . . . . ?
C4B C5B C6B C7B -1.3(4) . . . . ?
Br1B C5B C6B C7B 178.0(2) . . . . ?
C5B C6B C7B C2B 2.7(4) . . . . ?
C3B C2B C7B C6B -1.7(4) . . . . ?
C1B C2B C7B C6B 175.5(3) . . . . ?
C1B N1B C8B C10B 91.3(3) . . . . ?
C1B N1B C8B C9B -142.4(3) . . . . ?
N1B C8B C10B C11B 2.7(4) . . . . ?
C9B C8B C10B C11B -121.2(3) . . . . ?
N1B C8B C10B C19B -174.9(2) . . . . ?
C9B C8B C10B C19B 61.2(3) . . . . ?
C19B C10B C11B C12B 0.5(4) . . . . ?
C8B C10B C11B C12B -177.1(2) . . . . ?
C10B C11B C12B C13B 177.6(3) . . . . ?
C10B C11B C12B C17B -0.5(4) . . . . ?
C11B C12B C13B C14B -178.6(3) . . . . ?
C17B C12B C13B C14B -0.5(4) . . . . ?
C12B C13B C14B C15B -0.2(4) . . . . ?
C13B C14B C15B C16B 0.4(4) . . . . ?
C14B C15B C16B C17B 0.1(4) . . . . ?
C11B C12B C17B C18B 0.0(4) . . . . ?
C13B C12B C17B C18B -178.2(2) . . . . ?
C11B C12B C17B C16B 179.1(2) . . . . ?
C13B C12B C17B C16B 0.9(4) . . . . ?
C15B C16B C17B C18B 178.3(3) . . . . ?
C15B C16B C17B C12B -0.8(4) . . . . ?
C12B C17B C18B C19B 0.6(4) . . . . ?
C16B C17B C18B C19B -178.4(3) . . . . ?
C17B C18B C19B C10B -0.7(4) . . . . ?
C11B C10B C19B C18B 0.2(4) . . . . ?
C8B C10B C19B C18B 177.9(3) . . . . ?
